data_4126445
loop_
_publ_author_name
'Liu, Qi'
'Deng, Yifan'
'Smith, 3rd, Amos B'

_publ_section_title
;
 Total Synthesis of (-)-Nahuoic Acid Ci (Bii).
;
_journal_name_full 'Journal of the American Chemical Society'
_journal_paper_doi 10.1021/jacs.7b08683
_journal_year 2017
_chemical_absolute_configuration ad
_chemical_formula_moiety 'C20 H32 O5'
_chemical_formula_sum 'C20 H32 O5'
_chemical_formula_weight 352.45
_space_group_crystal_system orthorhombic
_space_group_IT_number 18
_space_group_name_Hall 'P 2 2ab'
_space_group_name_H-M_alt 'P 21 21 2'
_symmetry_space_group_name_Hall 'P 2 2ab'
_symmetry_space_group_name_H-M 'P 21 21 2'
_atom_sites_solution_hydrogens mixed
_atom_sites_solution_primary direct
_audit_creation_date 2017-04-01
_audit_creation_method
;
Olex2 1.2-dev
(compiled 2017.03.21 svn.r3399 for OlexSys, GUI svn.r5332)
;
_cell_angle_alpha 90
_cell_angle_beta 90
_cell_angle_gamma 90
_cell_formula_units_Z 4
_cell_length_a 14.316(2)
_cell_length_b 17.322(3)
_cell_length_c 8.0019(13)
_cell_measurement_reflns_used 7895
_cell_measurement_temperature 100
_cell_measurement_theta_max 64.81
_cell_measurement_theta_min 4.01
_cell_volume 1984.3(5)
_computing_data_collection 'Bruker APEX2 v2014.11-0'
_computing_data_reduction 'Bruker SAINT v8.34A'
_computing_publication_material 'Olex2 (Dolomanov et al., 2009)'
_computing_structure_refinement 'XL (Sheldrick, 2008)'
_computing_structure_solution 'ShelXS-1997 (Sheldrick, 2008)'
_diffrn_ambient_temperature 100
_diffrn_measured_fraction_theta_full 0.992
_diffrn_measured_fraction_theta_max 0.992
_diffrn_measurement_device 'CCD area detector'
_diffrn_measurement_device_type 'Bruker APEXII'
_diffrn_measurement_method '\w and \f scans'
_diffrn_radiation_monochromator graphite
_diffrn_radiation_type CuK\a
_diffrn_radiation_wavelength 1.54178
_diffrn_reflns_av_R_equivalents 0.0265
_diffrn_reflns_av_unetI/netI 0.0207
_diffrn_reflns_Laue_measured_fraction_full 0.992
_diffrn_reflns_Laue_measured_fraction_max 0.992
_diffrn_reflns_limit_h_max 16
_diffrn_reflns_limit_h_min -16
_diffrn_reflns_limit_k_max 19
_diffrn_reflns_limit_k_min -20
_diffrn_reflns_limit_l_max 9
_diffrn_reflns_limit_l_min -9
_diffrn_reflns_number 12841
_diffrn_reflns_point_group_measured_fraction_full 0.984
_diffrn_reflns_point_group_measured_fraction_max 0.983
_diffrn_reflns_theta_full 64.804
_diffrn_reflns_theta_max 64.804
_diffrn_reflns_theta_min 4.006
_diffrn_source 'sealed tube'
_exptl_absorpt_coefficient_mu 0.673
_exptl_absorpt_correction_T_max 0.7526
_exptl_absorpt_correction_T_min 0.6646
_exptl_absorpt_correction_type multi-scan
_exptl_absorpt_process_details 'SADABS v2014/4'
_exptl_crystal_colour colourless
_exptl_crystal_density_diffrn 1.180
_exptl_crystal_description prism
_exptl_crystal_F_000 768
_exptl_crystal_size_max 0.48
_exptl_crystal_size_mid 0.10
_exptl_crystal_size_min 0.10
_refine_diff_density_max 0.137
_refine_diff_density_min -0.143
_refine_diff_density_rms 0.029
_refine_ls_abs_structure_details
;
 Flack x determined using 1307 quotients [(I+)-(I-)]/[(I+)+(I-)]
 (Parsons, Flack and Wagner, Acta Cryst. B69 (2013) 249-259).
;
_refine_ls_abs_structure_Flack -0.01(5)
_refine_ls_goodness_of_fit_ref 1.043
_refine_ls_hydrogen_treatment mixed
_refine_ls_matrix_type full
_refine_ls_number_parameters 235
_refine_ls_number_reflns 3317
_refine_ls_number_restraints 0
_refine_ls_restrained_S_all 1.043
_refine_ls_R_factor_all 0.0267
_refine_ls_R_factor_gt 0.0256
_refine_ls_shift/su_max 0.000
_refine_ls_shift/su_mean 0.000
_refine_ls_structure_factor_coef Fsqd
_refine_ls_weighting_details 'w=1/[\s^2^(Fo^2^)+(0.0351P)^2^+0.2847P] where P=(Fo^2^+2Fc^2^)/3'
_refine_ls_weighting_scheme calc
_refine_ls_wR_factor_gt 0.0644
_refine_ls_wR_factor_ref 0.0651
_reflns_Friedel_coverage 0.716
_reflns_Friedel_fraction_full 0.973
_reflns_Friedel_fraction_max 0.972
_reflns_number_gt 3206
_reflns_number_total 3317
_reflns_threshold_expression 'I > 2\s(I)'
_cod_data_source_file ja7b08683_si_001.cif
_cod_data_source_block 1448
_cod_database_code 4126445
_shelx_shelxl_version_number 2014/7

loop_
_space_group_symop_operation_xyz
'x, y, z'
'x+1/2, -y+1/2, -z'
'-x+1/2, y+1/2, -z'
'-x, -y, z'

loop_
_atom_site_label
_atom_site_type_symbol
_atom_site_fract_x
_atom_site_fract_y
_atom_site_fract_z
_atom_site_U_iso_or_equiv
_atom_site_adp_type
_atom_site_occupancy
_atom_site_site_symmetry_order
_atom_site_calc_flag
_atom_site_refinement_flags_posn
O1 O 0.89226(8) 0.28478(7) 0.88130(14) 0.0232(3) Uani 1 1 d .
O2 O 0.96947(8) 0.32126(6) 0.64255(14) 0.0226(3) Uani 1 1 d .
O3 O 0.96872(8) 0.12438(6) 0.47909(14) 0.0206(3) Uani 1 1 d .
O4 O 1.12591(8) 0.11916(7) 0.56430(18) 0.0333(3) Uani 1 1 d .
O5 O 0.93483(9) 0.17481(8) 0.12816(15) 0.0286(3) Uani 1 1 d .
H5 H 0.9307(16) 0.2182(14) 0.069(3) 0.043 Uiso 1 1 d R
C1 C 0.95143(12) 0.34483(10) 0.8106(2) 0.0237(4) Uani 1 1 d .
C2 C 0.95891(11) 0.23881(9) 0.6409(2) 0.0194(3) Uani 1 1 d .
H2 H 1.0143 0.2150 0.6969 0.023 Uiso 1 1 calc R
C3 C 0.95019(11) 0.20567(9) 0.46460(19) 0.0190(3) Uani 1 1 d .
H3 H 0.9992 0.2295 0.3922 0.023 Uiso 1 1 calc R
C4 C 0.85359(11) 0.21790(10) 0.3817(2) 0.0210(4) Uani 1 1 d .
C5 C 0.84803(12) 0.17028(11) 0.2182(2) 0.0256(4) Uani 1 1 d .
H5a H 0.7989 0.1945 0.1465 0.031 Uiso 1 1 calc R
C6 C 0.82219(12) 0.08603(11) 0.2395(2) 0.0267(4) Uani 1 1 d .
C7 C 0.78209(12) 0.06076(10) 0.3784(2) 0.0266(4) Uani 1 1 d .
H7 H 0.7661 0.0076 0.3823 0.032 Uiso 1 1 calc R
C8 C 0.75947(12) 0.10844(10) 0.5311(2) 0.0240(4) Uani 1 1 d .
H8 H 0.8028 0.0925 0.6228 0.029 Uiso 1 1 calc R
C9 C 0.77175(11) 0.19635(10) 0.5020(2) 0.0214(4) Uani 1 1 d .
H9 H 0.7132 0.2144 0.4461 0.026 Uiso 1 1 calc R
C10 C 0.78048(11) 0.24380(10) 0.6650(2) 0.0217(4) Uani 1 1 d .
H10 H 0.7806 0.2995 0.6320 0.026 Uiso 1 1 calc R
C11 C 0.87387(11) 0.22810(9) 0.75200(19) 0.0194(3) Uani 1 1 d .
H11 H 0.8739 0.1750 0.8011 0.023 Uiso 1 1 calc R
C12 C 0.89877(15) 0.42065(11) 0.8059(3) 0.0344(4) Uani 1 1 d .
H12a H 0.9361 0.4593 0.7465 0.052 Uiso 1 1 calc GR
H12b H 0.8870 0.4383 0.9204 0.052 Uiso 1 1 calc GR
H12c H 0.8391 0.4133 0.7480 0.052 Uiso 1 1 calc GR
C13 C 1.04113(13) 0.34833(11) 0.9109(2) 0.0312(4) Uani 1 1 d .
H13a H 1.0737 0.2987 0.9030 0.047 Uiso 1 1 calc GR
H13b H 1.0265 0.3593 1.0281 0.047 Uiso 1 1 calc GR
H13c H 1.0813 0.3893 0.8663 0.047 Uiso 1 1 calc GR
C14 C 1.06010(12) 0.10188(10) 0.4388(2) 0.0272(4) Uani 1 1 d .
H14a H 1.0790 0.1280 0.3341 0.033 Uiso 1 1 calc R
H14b H 1.0608 0.0456 0.4178 0.033 Uiso 1 1 calc R
C15 C 1.11137(15) 0.07469(12) 0.7115(3) 0.0427(5) Uani 1 1 d .
H15a H 1.0520 0.0896 0.7632 0.064 Uiso 1 1 calc GR
H15b H 1.1625 0.0841 0.7903 0.064 Uiso 1 1 calc GR
H15c H 1.1096 0.0197 0.6825 0.064 Uiso 1 1 calc GR
C16 C 0.84605(13) 0.30370(10) 0.3292(2) 0.0262(4) Uani 1 1 d .
H16a H 0.8610 0.3367 0.4249 0.039 Uiso 1 1 calc GR
H16b H 0.7823 0.3146 0.2912 0.039 Uiso 1 1 calc GR
H16c H 0.8901 0.3141 0.2382 0.039 Uiso 1 1 calc GR
C17 C 0.84160(15) 0.03435(12) 0.0922(2) 0.0373(5) Uani 1 1 d .
H17a H 0.8168 -0.0174 0.1146 0.056 Uiso 1 1 calc GR
H17b H 0.9092 0.0312 0.0738 0.056 Uiso 1 1 calc GR
H17c H 0.8115 0.0556 -0.0076 0.056 Uiso 1 1 calc GR
C18 C 0.66083(13) 0.08710(12) 0.5828(3) 0.0335(5) Uani 1 1 d .
H18 H 0.6107 0.1137 0.5303 0.040 Uiso 1 1 calc R
C19 C 0.63957(16) 0.03428(15) 0.6954(3) 0.0520(6) Uani 1 1 d .
H19a H 0.6878 0.0065 0.7505 0.062 Uiso 1 1 calc R
H19b H 0.5760 0.0240 0.7214 0.062 Uiso 1 1 calc R
C20 C 0.70098(12) 0.23330(11) 0.7911(2) 0.0281(4) Uani 1 1 d .
H20a H 0.7045 0.1815 0.8400 0.042 Uiso 1 1 calc GR
H20b H 0.6409 0.2396 0.7342 0.042 Uiso 1 1 calc GR
H20c H 0.7067 0.2721 0.8797 0.042 Uiso 1 1 calc GR

loop_
_atom_site_aniso_label
_atom_site_aniso_U_11
_atom_site_aniso_U_22
_atom_site_aniso_U_33
_atom_site_aniso_U_23
_atom_site_aniso_U_13
_atom_site_aniso_U_12
O1 0.0265(6) 0.0264(6) 0.0166(6) -0.0004(5) -0.0007(5) -0.0015(5)
O2 0.0260(6) 0.0221(6) 0.0197(6) 0.0014(5) 0.0009(5) -0.0015(5)
O3 0.0166(6) 0.0213(6) 0.0240(6) 0.0019(5) -0.0014(5) 0.0008(4)
O4 0.0203(6) 0.0285(7) 0.0512(8) 0.0042(6) -0.0095(6) -0.0002(5)
O5 0.0345(7) 0.0343(7) 0.0169(6) 0.0026(5) 0.0039(5) 0.0051(6)
C1 0.0271(9) 0.0241(9) 0.0199(8) -0.0005(7) 0.0001(7) -0.0008(7)
C2 0.0183(8) 0.0207(8) 0.0193(8) 0.0035(7) -0.0015(7) 0.0013(6)
C3 0.0187(8) 0.0197(8) 0.0186(8) 0.0026(7) 0.0015(7) 0.0014(6)
C4 0.0200(8) 0.0265(9) 0.0164(8) 0.0027(7) -0.0012(7) 0.0034(7)
C5 0.0246(9) 0.0360(10) 0.0161(8) 0.0019(8) -0.0026(7) 0.0060(7)
C6 0.0224(8) 0.0348(10) 0.0228(9) -0.0023(8) -0.0080(7) 0.0023(8)
C7 0.0208(8) 0.0294(9) 0.0296(9) -0.0012(8) -0.0072(8) -0.0013(7)
C8 0.0179(8) 0.0331(10) 0.0210(8) 0.0026(7) -0.0045(7) -0.0032(7)
C9 0.0150(8) 0.0317(9) 0.0176(8) 0.0028(7) -0.0026(7) 0.0038(7)
C10 0.0184(8) 0.0282(9) 0.0186(8) 0.0024(7) 0.0005(7) 0.0026(7)
C11 0.0210(8) 0.0224(8) 0.0147(8) 0.0007(7) -0.0012(7) 0.0000(7)
C12 0.0385(11) 0.0267(9) 0.0381(10) -0.0021(8) 0.0006(8) 0.0035(8)
C13 0.0298(10) 0.0347(10) 0.0292(10) -0.0027(8) -0.0039(8) -0.0026(8)
C14 0.0202(9) 0.0251(9) 0.0361(10) -0.0020(8) -0.0015(8) 0.0028(7)
C15 0.0395(12) 0.0346(11) 0.0541(13) 0.0109(10) -0.0200(10) 0.0016(9)
C16 0.0300(9) 0.0313(10) 0.0172(8) 0.0045(7) 0.0005(7) 0.0071(7)
C17 0.0449(12) 0.0395(11) 0.0274(10) -0.0066(9) -0.0047(9) -0.0003(9)
C18 0.0208(9) 0.0420(11) 0.0377(10) -0.0066(9) -0.0013(8) -0.0060(8)
C19 0.0318(11) 0.0641(15) 0.0600(15) 0.0065(12) 0.0083(11) -0.0191(11)
C20 0.0210(9) 0.0388(10) 0.0245(9) 0.0021(8) 0.0024(7) 0.0026(7)

loop_
_atom_type_symbol
_atom_type_description
_atom_type_scat_dispersion_real
_atom_type_scat_dispersion_imag
_atom_type_scat_source
C C 0.0181 0.0091 'International Tables Vol C Tables 4.2.6.8 and 6.1.1.4'
H H 0.0000 0.0000 'International Tables Vol C Tables 4.2.6.8 and 6.1.1.4'
O O 0.0492 0.0322 'International Tables Vol C Tables 4.2.6.8 and 6.1.1.4'

loop_
_geom_angle_atom_site_label_1
_geom_angle_atom_site_label_2
_geom_angle_atom_site_label_3
_geom_angle
C11 O1 C1 108.18(12)
C1 O2 C2 105.87(12)
C14 O3 C3 115.20(12)
C14 O4 C15 112.17(14)
O1 C1 C12 109.85(15)
O1 C1 C13 108.42(14)
O2 C1 O1 105.47(13)
O2 C1 C12 108.33(14)
O2 C1 C13 110.89(14)
C12 C1 C13 113.58(15)
O2 C2 C3 112.98(13)
O2 C2 C11 101.58(13)
C11 C2 C3 115.40(13)
O3 C3 C2 106.17(12)
O3 C3 C4 109.48(13)
C2 C3 C4 114.64(13)
C3 C4 C5 109.57(13)
C3 C4 C9 111.92(13)
C3 C4 C16 108.06(14)
C5 C4 C9 110.78(14)
C16 C4 C5 106.16(13)
C16 C4 C9 110.15(13)
O5 C5 C4 110.46(14)
O5 C5 C6 108.65(15)
C6 C5 C4 115.51(14)
C7 C6 C5 121.20(16)
C7 C6 C17 122.68(18)
C17 C6 C5 116.09(16)
C6 C7 C8 126.22(17)
C7 C8 C9 113.05(14)
C7 C8 C18 106.68(14)
C18 C8 C9 112.69(15)
C8 C9 C4 114.36(14)
C10 C9 C4 109.40(13)
C10 C9 C8 113.86(13)
C11 C10 C9 111.06(13)
C11 C10 C20 109.16(14)
C20 C10 C9 115.61(14)
O1 C11 C2 100.91(12)
O1 C11 C10 111.25(13)
C2 C11 C10 114.34(13)
O3 C14 O4 113.62(15)
C19 C18 C8 124.73(19)

loop_
_geom_bond_atom_site_label_1
_geom_bond_atom_site_label_2
_geom_bond_distance
O1 C1 1.456(2)
O1 C11 1.450(2)
O2 C1 1.429(2)
O2 C2 1.436(2)
O3 C3 1.4375(19)
O3 C14 1.403(2)
O4 C14 1.409(2)
O4 C15 1.423(3)
O5 C5 1.439(2)
C1 C12 1.515(3)
C1 C13 1.515(3)
C2 C3 1.528(2)
C2 C11 1.519(2)
C3 C4 1.548(2)
C4 C5 1.549(2)
C4 C9 1.562(2)
C4 C16 1.548(2)
C5 C6 1.515(3)
C6 C7 1.326(3)
C6 C17 1.506(3)
C7 C8 1.510(3)
C8 C9 1.550(2)
C8 C18 1.517(2)
C9 C10 1.547(2)
C10 C11 1.532(2)
C10 C20 1.532(2)
C18 C19 1.320(3)
